data_1523471
loop_
_publ_author_name
'Donkersloot, H.C.'
'van Vucht, J.H.N.'

_publ_section_title
;
 The crystal structure of Ir Li, Ir3 Li and Li Rh3
;
_journal_name_full 'Journal of the Less-Common Metals'
_journal_page_first 279
_journal_page_last 282
_journal_volume 50
_journal_year 1976
_chemical_formula_sum 'Ir Li'
_space_group_IT_number 187
_symmetry_space_group_name_Hall 'P -6 2'
_symmetry_space_group_name_H-M 'P -6 m 2'
_cell_angle_alpha 90
_cell_angle_beta 90
_cell_angle_gamma 120
_cell_formula_units_Z 1
_cell_length_a 2.649
_cell_length_b 2.649
_cell_length_c 4.3968
_cell_volume 26.720
_citation_journal_id_ASTM JCOMAH
_cod_data_source_file Donkersloot_JCOMAH_1976_749.cif
_cod_data_source_block Ir1Li1
_cod_original_cell_volume 26.71968
_cod_original_formula_sum 'Ir1 Li1'
_cod_database_code 1523471

loop_
_symmetry_equiv_pos_as_xyz
x,y,z
-x+y,-x,-z
-y,x-y,z
x,y,-z
-x+y,-x,z
-y,x-y,-z
-y,-x,-z
-x+y,y,z
x,x-y,-z
-y,-x,z
-x+y,y,-z
x,x-y,z

loop_
_atom_site_label
_atom_site_type_symbol
_atom_site_fract_x
_atom_site_fract_y
_atom_site_fract_z
_atom_site_occupancy
_atom_site_U_iso_or_equiv
Ir1 Ir 0 0 0 1 0.0
Li1 Li 0.3333 0.6667 0.5 1 0.0
